data_7713393
loop_
_publ_author_name
'Kouck&#xfd;, Filip'
'Kotek, Jan'
'C&#xed;sa&#x159;ov&#xe1;, Ivana'
'Havl&#xed;&#x10d;kov&#xe1;, Jana'
'Kub&#xed;&#x10d;ek, Vojt&#x11b;ch'
'Hermann, Petr'

_publ_section_title
;
 Transition metal complexes of cyclam with two
 2,2,2-trifluoroethylphosphinate pendant arms as probes for <sup>19</sup>F
 magnetic resonance imaging.
;
_journal_name_full 'Dalton transactions (Cambridge, England : 2003)'
_journal_paper_doi 10.1039/d3dt01420g
_journal_year 2023
_chemical_formula_moiety 'C30 H44 F6 N4 O4 P2, 6(H2 O)'
_chemical_formula_sum 'C30 H56 F6 N4 O10 P2'
_chemical_formula_weight 808.72
_space_group_crystal_system triclinic
_space_group_IT_number 2
_space_group_name_Hall '-P 1'
_space_group_name_H-M_alt 'P -1'
_atom_sites_solution_hydrogens mixed
_atom_sites_solution_primary direct
_atom_sites_solution_secondary difmap
_audit_creation_method SHELXL-2014/7
_audit_update_record
;
2023-05-10 deposited with the CCDC.	2023-06-16 downloaded from the CCDC.
;
_cell_angle_alpha 63.6730(10)
_cell_angle_beta 70.0310(10)
_cell_angle_gamma 76.3980(10)
_cell_formula_units_Z 1
_cell_length_a 8.9086(3)
_cell_length_b 10.8155(4)
_cell_length_c 11.9920(4)
_cell_measurement_reflns_used 7892
_cell_measurement_temperature 150(2)
_cell_measurement_theta_max 27.5542
_cell_measurement_theta_min 2.4446
_cell_volume 968.51(6)
_computing_cell_refinement 'SAINT V8.34A (Bruker AXS Inc., 2013)'
_computing_data_collection 'Bruker Instrument Service v2015.3.1.0'
_computing_data_reduction 'SAINT V8.34A (Bruker AXS Inc., 2013)'
_computing_molecular_graphics 'shelXle (C.B. Huebschle, rev 758)'
_computing_structure_refinement 'SHELXL-2014/7 (Sheldrick, 2014)'
_computing_structure_solution 'SHELXS-97 (Sheldrick, 2008)'
_diffrn_ambient_temperature 150(2)
_diffrn_detector_area_resol_mean 8.3333
_diffrn_measured_fraction_theta_full 1.000
_diffrn_measured_fraction_theta_max 0.999
_diffrn_measurement_device_type 'Bruker APEX-II CCD'
_diffrn_measurement_method '\f and \w scans'
_diffrn_radiation_monochromator graphite
_diffrn_radiation_source 'fine-focus sealed tube'
_diffrn_radiation_type MoK\a
_diffrn_radiation_wavelength 0.71073
_diffrn_reflns_av_R_equivalents 0.0226
_diffrn_reflns_av_unetI/netI 0.0264
_diffrn_reflns_Laue_measured_fraction_full 1.000
_diffrn_reflns_Laue_measured_fraction_max 0.999
_diffrn_reflns_limit_h_max 11
_diffrn_reflns_limit_h_min -11
_diffrn_reflns_limit_k_max 13
_diffrn_reflns_limit_k_min -14
_diffrn_reflns_limit_l_max 13
_diffrn_reflns_limit_l_min -15
_diffrn_reflns_number 14239
_diffrn_reflns_point_group_measured_fraction_full 1.000
_diffrn_reflns_point_group_measured_fraction_max 0.999
_diffrn_reflns_theta_full 25.242
_diffrn_reflns_theta_max 27.500
_diffrn_reflns_theta_min 1.969
_exptl_absorpt_coefficient_mu 0.197
_exptl_absorpt_correction_T_max 0.96
_exptl_absorpt_correction_T_min 0.87
_exptl_absorpt_correction_type multi-scan
_exptl_absorpt_process_details 'SADABS V2014/5 (Bruker AXS Inc.)'
_exptl_crystal_colour colourless
_exptl_crystal_density_diffrn 1.387
_exptl_crystal_description prism
_exptl_crystal_F_000 428
_exptl_crystal_size_max 0.570
_exptl_crystal_size_mid 0.323
_exptl_crystal_size_min 0.192
_refine_diff_density_max 0.319
_refine_diff_density_min -0.346
_refine_diff_density_rms 0.048
_refine_ls_extinction_method none
_refine_ls_goodness_of_fit_ref 1.042
_refine_ls_hydrogen_treatment mixed
_refine_ls_matrix_type full
_refine_ls_number_parameters 271
_refine_ls_number_reflns 4447
_refine_ls_number_restraints 1
_refine_ls_restrained_S_all 1.042
_refine_ls_R_factor_all 0.0415
_refine_ls_R_factor_gt 0.0339
_refine_ls_shift/su_max 0.000
_refine_ls_shift/su_mean 0.000
_refine_ls_structure_factor_coef Fsqd
_refine_ls_weighting_details 'w=1/[\s^2^(Fo^2^)+(0.0485P)^2^+0.2990P] where P=(Fo^2^+2Fc^2^)/3'
_refine_ls_weighting_scheme calc
_refine_ls_wR_factor_gt 0.0876
_refine_ls_wR_factor_ref 0.0930
_reflns_Friedel_coverage 0.000
_reflns_number_gt 3810
_reflns_number_total 4447
_reflns_threshold_expression 'I > 2\s(I)'
_cod_data_source_file d3dt01420g2.cif
_cod_data_source_block pf2b2cam
_cod_database_code 7713393
_shelx_shelxl_version_number 2014/7
_shelx_space_group_comment
;
The symmetry employed for this shelxl refinement is uniquely defined
by the following loop, which should always be used as a source of
symmetry information in preference to the above space-group names.
They are only intended as comments.
;
_shelx_estimated_absorpt_t_min 0.896
_shelx_estimated_absorpt_t_max 0.963

loop_
_space_group_symop_operation_xyz
'x, y, z'
'-x, -y, -z'

loop_
_atom_site_label
_atom_site_type_symbol
_atom_site_fract_x
_atom_site_fract_y
_atom_site_fract_z
_atom_site_U_iso_or_equiv
_atom_site_adp_type
_atom_site_occupancy
_atom_site_site_symmetry_order
_atom_site_calc_flag
_atom_site_refinement_flags_posn
_atom_site_refinement_flags_adp
_atom_site_refinement_flags_occupancy
_atom_site_disorder_assembly
_atom_site_disorder_group
N1 N -0.02163(12) 0.25232(10) 0.43726(10) 0.0171(2) Uani 1 1 d . . . . .
C2 C -0.18335(14) 0.24759(13) 0.52409(12) 0.0199(3) Uani 1 1 d . . . . .
H21 H -0.2411 0.1855 0.5160 0.024 Uiso 1 1 calc R U . . .
H22 H -0.2412 0.3416 0.4966 0.024 Uiso 1 1 calc R U . . .
C3 C -0.18757(15) 0.19721(13) 0.66541(13) 0.0214(3) Uani 1 1 d . . . . .
H31 H -0.1683 0.2750 0.6796 0.026 Uiso 1 1 calc R U . . .
H32 H -0.2964 0.1707 0.7198 0.026 Uiso 1 1 calc R U . . .
N4 N -0.06743(13) 0.07652(10) 0.70933(10) 0.0176(2) Uani 1 1 d . . . . .
H41 H 0.033(2) 0.0994(16) 0.6605(16) 0.028(4) Uiso 1 1 d . . . . .
C5 C -0.09217(15) -0.04961(12) 0.69724(12) 0.0199(3) Uani 1 1 d . . . . .
H51 H -0.1122 -0.0214 0.6125 0.024 Uiso 1 1 calc R U . . .
H52 H -0.1881 -0.0911 0.7657 0.024 Uiso 1 1 calc R U . . .
C6 C 0.05236(15) -0.15754(13) 0.70875(13) 0.0206(3) Uani 1 1 d . . . . .
H61 H 0.0718 -0.1873 0.7939 0.025 Uiso 1 1 calc R U . . .
H62 H 0.1488 -0.1163 0.6408 0.025 Uiso 1 1 calc R U . . .
C7 C 0.02419(16) -0.28298(12) 0.69456(12) 0.0198(3) Uani 1 1 d . . . . .
H71 H 0.1101 -0.3583 0.7182 0.024 Uiso 1 1 calc R U . . .
H72 H -0.0794 -0.3165 0.7557 0.024 Uiso 1 1 calc R U . . .
C8 C 0.07552(15) 0.34663(12) 0.43571(13) 0.0191(2) Uani 1 1 d . . . . .
H81 H 0.0264 0.3728 0.5108 0.023 Uiso 1 1 calc R U . . .
H82 H 0.0859 0.4319 0.3553 0.023 Uiso 1 1 calc R U . . .
P1 P 0.27070(4) 0.24760(3) 0.44423(3) 0.01708(10) Uani 1 1 d . . . . .
O11 O 0.24162(10) 0.12668(9) 0.57398(9) 0.0210(2) Uani 1 1 d . . . . .
O12 O 0.34941(11) 0.21911(9) 0.32520(9) 0.0224(2) Uani 1 1 d . . . . .
C9 C 0.39031(16) 0.35646(14) 0.45447(13) 0.0235(3) Uani 1 1 d . . . . .
H91 H 0.3193 0.4048 0.5099 0.028 Uiso 1 1 calc R U . . .
H92 H 0.4729 0.2954 0.4982 0.028 Uiso 1 1 calc R U . . .
C10 C 0.47213(16) 0.46231(14) 0.32913(14) 0.0262(3) Uani 1 1 d . . . . .
F1 F 0.53414(12) 0.55264(10) 0.34724(10) 0.0447(3) Uani 1 1 d . . . . .
F2 F 0.37288(11) 0.53982(9) 0.25535(9) 0.0352(2) Uani 1 1 d . . . . .
F3 F 0.59380(10) 0.40814(10) 0.25738(9) 0.0392(2) Uani 1 1 d . . . . .
C11 C -0.07608(17) 0.04242(13) 0.84794(12) 0.0223(3) Uani 1 1 d . . . . .
H111 H -0.1874 0.0242 0.9017 0.027 Uiso 1 1 calc R U . . .
H112 H -0.0056 -0.0438 0.8793 0.027 Uiso 1 1 calc R U . . .
C12 C -0.02751(16) 0.15476(13) 0.86697(12) 0.0208(3) Uani 1 1 d . . . . .
C13 C 0.13431(17) 0.16505(15) 0.84334(13) 0.0274(3) Uani 1 1 d . . . . .
H131 H 0.2140 0.1059 0.8090 0.033 Uiso 1 1 calc R U . . .
C14 C 0.1796(2) 0.26174(17) 0.86985(15) 0.0376(4) Uani 1 1 d . . . . .
H141 H 0.2901 0.2678 0.8544 0.045 Uiso 1 1 calc R U . . .
C15 C 0.0648(2) 0.34859(16) 0.91842(16) 0.0412(4) Uani 1 1 d . . . . .
H151 H 0.0964 0.4144 0.9363 0.049 Uiso 1 1 calc R U . . .
C16 C -0.0955(2) 0.34050(15) 0.94114(16) 0.0396(4) Uani 1 1 d . . . . .
H161 H -0.1744 0.4015 0.9735 0.047 Uiso 1 1 calc R U . . .
C17 C -0.14216(18) 0.24248(15) 0.91663(14) 0.0286(3) Uani 1 1 d . . . . .
H171 H -0.2529 0.2358 0.9340 0.034 Uiso 1 1 calc R U . . .
O1W O 0.49550(13) -0.03090(11) 0.31930(11) 0.0287(2) Uani 1 1 d . . . . .
H11W H 0.449(3) 0.042(2) 0.331(2) 0.055(6) Uiso 1 1 d . . . . .
H12W H 0.579(3) -0.055(2) 0.3486(19) 0.046(5) Uiso 1 1 d . . . . .
O2W O 0.4190(2) 0.37078(17) 0.05582(14) 0.0539(4) Uani 1 1 d D . . . .
H21W H 0.414(3) 0.333(2) 0.132(2) 0.054(6) Uiso 1 1 d . . . . .
H22W H 0.449(8) 0.316(6) 0.019(6) 0.12(3) Uiso 0.5 1 d D . P A 1
H23W H 0.469(6) 0.435(5) 0.018(5) 0.069(17) Uiso 0.5 1 d . . P B 2
O3W O 0.48709(18) 0.09065(17) 0.05800(14) 0.0449(3) Uani 1 1 d . . . . .
H31W H 0.505(3) 0.048(2) 0.129(2) 0.054(6) Uiso 1 1 d . . . . .
H32W H 0.514(6) 0.043(5) 0.012(5) 0.069(15) Uiso 0.5 1 d . . P C 1
H33W H 0.463(6) 0.170(6) 0.045(5) 0.069(16) Uiso 0.5 1 d . . P D 2

loop_
_atom_site_aniso_label
_atom_site_aniso_U_11
_atom_site_aniso_U_22
_atom_site_aniso_U_33
_atom_site_aniso_U_23
_atom_site_aniso_U_13
_atom_site_aniso_U_12
N1 0.0164(5) 0.0183(5) 0.0190(5) -0.0073(4) -0.0063(4) -0.0039(4)
C2 0.0166(6) 0.0207(6) 0.0217(6) -0.0072(5) -0.0067(5) -0.0012(5)
C3 0.0185(6) 0.0230(6) 0.0220(7) -0.0099(5) -0.0051(5) 0.0004(5)
N4 0.0189(5) 0.0188(5) 0.0160(5) -0.0068(4) -0.0048(4) -0.0039(4)
C5 0.0211(6) 0.0205(6) 0.0214(6) -0.0091(5) -0.0067(5) -0.0049(5)
C6 0.0222(6) 0.0225(6) 0.0210(6) -0.0094(5) -0.0094(5) -0.0020(5)
C7 0.0229(6) 0.0179(6) 0.0188(6) -0.0051(5) -0.0084(5) -0.0031(5)
C8 0.0198(6) 0.0170(6) 0.0234(6) -0.0089(5) -0.0075(5) -0.0028(5)
P1 0.01595(16) 0.01770(16) 0.01903(18) -0.00727(13) -0.00554(12) -0.00311(11)
O11 0.0185(4) 0.0225(4) 0.0208(5) -0.0062(4) -0.0061(4) -0.0035(3)
O12 0.0231(5) 0.0228(4) 0.0213(5) -0.0096(4) -0.0047(4) -0.0024(4)
C9 0.0227(6) 0.0265(6) 0.0252(7) -0.0097(6) -0.0091(5) -0.0068(5)
C10 0.0230(7) 0.0270(7) 0.0318(8) -0.0112(6) -0.0085(6) -0.0073(5)
F1 0.0531(6) 0.0437(5) 0.0449(6) -0.0134(5) -0.0102(5) -0.0319(5)
F2 0.0360(5) 0.0278(4) 0.0358(5) -0.0026(4) -0.0153(4) -0.0047(4)
F3 0.0229(4) 0.0461(5) 0.0424(6) -0.0180(4) 0.0025(4) -0.0085(4)
C11 0.0287(7) 0.0236(6) 0.0156(6) -0.0067(5) -0.0064(5) -0.0063(5)
C12 0.0279(7) 0.0202(6) 0.0138(6) -0.0048(5) -0.0062(5) -0.0047(5)
C13 0.0284(7) 0.0360(7) 0.0174(7) -0.0097(6) -0.0027(5) -0.0095(6)
C14 0.0445(9) 0.0451(9) 0.0234(8) -0.0037(7) -0.0077(7) -0.0274(7)
C15 0.0755(13) 0.0255(7) 0.0290(8) -0.0041(6) -0.0215(8) -0.0191(8)
C16 0.0671(12) 0.0252(7) 0.0321(8) -0.0149(7) -0.0243(8) 0.0089(7)
C17 0.0329(8) 0.0306(7) 0.0246(7) -0.0131(6) -0.0125(6) 0.0040(6)
O1W 0.0267(5) 0.0293(5) 0.0367(6) -0.0177(5) -0.0159(5) 0.0055(4)
O2W 0.0696(10) 0.0517(9) 0.0238(7) -0.0043(6) -0.0072(7) -0.0067(8)
O3W 0.0597(8) 0.0471(8) 0.0367(8) -0.0217(7) -0.0190(6) -0.0019(6)

loop_
_atom_type_symbol
_atom_type_description
_atom_type_scat_dispersion_real
_atom_type_scat_dispersion_imag
_atom_type_scat_source
C C 0.0033 0.0016 'International Tables Vol C Tables 4.2.6.8 and 6.1.1.4'
H H 0.0000 0.0000 'International Tables Vol C Tables 4.2.6.8 and 6.1.1.4'
N N 0.0061 0.0033 'International Tables Vol C Tables 4.2.6.8 and 6.1.1.4'
O O 0.0106 0.0060 'International Tables Vol C Tables 4.2.6.8 and 6.1.1.4'
F F 0.0171 0.0103 'International Tables Vol C Tables 4.2.6.8 and 6.1.1.4'
P P 0.1023 0.0942 'International Tables Vol C Tables 4.2.6.8 and 6.1.1.4'

loop_
_geom_angle_atom_site_label_1
_geom_angle_atom_site_label_2
_geom_angle_atom_site_label_3
_geom_angle
_geom_angle_site_symmetry_1
_geom_angle_site_symmetry_3
_geom_angle_publ_flag
C2 N1 C7 111.43(10) . 2_556 ?
C2 N1 C8 114.32(10) . . ?
C7 N1 C8 110.91(10) 2_556 . ?
N1 C2 C3 113.78(10) . . ?
N1 C2 H21 108.8 . . ?
C3 C2 H21 108.8 . . ?
N1 C2 H22 108.8 . . ?
C3 C2 H22 108.8 . . ?
H21 C2 H22 107.7 . . ?
N4 C3 C2 114.40(10) . . ?
N4 C3 H31 108.7 . . ?
C2 C3 H31 108.7 . . ?
N4 C3 H32 108.7 . . ?
C2 C3 H32 108.7 . . ?
H31 C3 H32 107.6 . . ?
C3 N4 C5 112.55(9) . . ?
C3 N4 C11 109.34(10) . . ?
C5 N4 C11 110.03(9) . . ?
C3 N4 H41 109.7(10) . . ?
C5 N4 H41 107.5(10) . . ?
C11 N4 H41 107.6(10) . . ?
N4 C5 C6 111.88(10) . . ?
N4 C5 H51 109.2 . . ?
C6 C5 H51 109.2 . . ?
N4 C5 H52 109.2 . . ?
C6 C5 H52 109.2 . . ?
H51 C5 H52 107.9 . . ?
C5 C6 C7 110.54(10) . . ?
C5 C6 H61 109.5 . . ?
C7 C6 H61 109.5 . . ?
C5 C6 H62 109.5 . . ?
C7 C6 H62 109.5 . . ?
H61 C6 H62 108.1 . . ?
N1 C7 C6 112.96(10) 2_556 . ?
N1 C7 H71 109.0 2_556 . ?
C6 C7 H71 109.0 . . ?
N1 C7 H72 109.0 2_556 . ?
C6 C7 H72 109.0 . . ?
H71 C7 H72 107.8 . . ?
N1 C8 P1 104.71(8) . . ?
N1 C8 H81 110.8 . . ?
P1 C8 H81 110.8 . . ?
N1 C8 H82 110.8 . . ?
P1 C8 H82 110.8 . . ?
H81 C8 H82 108.9 . . ?
O12 P1 O11 118.71(5) . . ?
O12 P1 C8 110.23(6) . . ?
O11 P1 C8 105.94(6) . . ?
O12 P1 C9 109.83(6) . . ?
O11 P1 C9 105.29(6) . . ?
C8 P1 C9 106.05(6) . . ?
C10 C9 P1 115.90(9) . . ?
C10 C9 H91 108.3 . . ?
P1 C9 H91 108.3 . . ?
C10 C9 H92 108.3 . . ?
P1 C9 H92 108.3 . . ?
H91 C9 H92 107.4 . . ?
F3 C10 F2 106.64(12) . . ?
F3 C10 F1 106.08(11) . . ?
F2 C10 F1 105.71(11) . . ?
F3 C10 C9 113.41(12) . . ?
F2 C10 C9 112.90(11) . . ?
F1 C10 C9 111.55(11) . . ?
C12 C11 N4 114.23(10) . . ?
C12 C11 H111 108.7 . . ?
N4 C11 H111 108.7 . . ?
C12 C11 H112 108.7 . . ?
N4 C11 H112 108.7 . . ?
H111 C11 H112 107.6 . . ?
C17 C12 C13 119.03(12) . . ?
C17 C12 C11 120.93(12) . . ?
C13 C12 C11 119.88(12) . . ?
C14 C13 C12 120.17(14) . . ?
C14 C13 H131 119.9 . . ?
C12 C13 H131 119.9 . . ?
C15 C14 C13 120.24(15) . . ?
C15 C14 H141 119.9 . . ?
C13 C14 H141 119.9 . . ?
C16 C15 C14 120.25(14) . . ?
C16 C15 H151 119.9 . . ?
C14 C15 H151 119.9 . . ?
C15 C16 C17 119.94(15) . . ?
C15 C16 H161 120.0 . . ?
C17 C16 H161 120.0 . . ?
C12 C17 C16 120.36(14) . . ?
C12 C17 H171 119.8 . . ?
C16 C17 H171 119.8 . . ?
H11W O1W H12W 106.4(19) . . ?
H21W O2W H22W 113(5) . . ?
H21W O2W H23W 114(4) . . ?
H31W O3W H32W 114(4) . . ?
H31W O3W H33W 110(4) . . ?

loop_
_geom_bond_atom_site_label_1
_geom_bond_atom_site_label_2
_geom_bond_distance
_geom_bond_site_symmetry_2
_geom_bond_publ_flag
N1 C2 1.4578(16) . ?
N1 C7 1.4715(16) 2_556 ?
N1 C8 1.4756(14) . ?
C2 C3 1.5223(18) . ?
C2 H21 0.9900 . ?
C2 H22 0.9900 . ?
C3 N4 1.4983(16) . ?
C3 H31 0.9900 . ?
C3 H32 0.9900 . ?
N4 C5 1.5064(14) . ?
N4 C11 1.5123(16) . ?
N4 H41 0.907(18) . ?
C5 C6 1.5202(17) . ?
C5 H51 0.9900 . ?
C5 H52 0.9900 . ?
C6 C7 1.5254(16) . ?
C6 H61 0.9900 . ?
C6 H62 0.9900 . ?
C7 N1 1.4714(16) 2_556 ?
C7 H71 0.9900 . ?
C7 H72 0.9900 . ?
C8 P1 1.8246(13) . ?
C8 H81 0.9900 . ?
C8 H82 0.9900 . ?
P1 O12 1.4929(9) . ?
P1 O11 1.5092(9) . ?
P1 C9 1.8288(12) . ?
C9 C10 1.4896(19) . ?
C9 H91 0.9900 . ?
C9 H92 0.9900 . ?
C10 F3 1.3303(17) . ?
C10 F2 1.3398(16) . ?
C10 F1 1.3531(15) . ?
C11 C12 1.5087(17) . ?
C11 H111 0.9900 . ?
C11 H112 0.9900 . ?
C12 C17 1.3886(19) . ?
C12 C13 1.393(2) . ?
C13 C14 1.392(2) . ?
C13 H131 0.9500 . ?
C14 C15 1.376(3) . ?
C14 H141 0.9500 . ?
C15 C16 1.376(3) . ?
C15 H151 0.9500 . ?
C16 C17 1.396(2) . ?
C16 H161 0.9500 . ?
C17 H171 0.9500 . ?
O1W H11W 0.85(2) . ?
O1W H12W 0.87(2) . ?
O2W H21W 0.81(2) . ?
O2W H22W 0.84(2) . ?
O2W H23W 0.78(5) . ?
O3W H31W 0.82(3) . ?
O3W H32W 0.86(5) . ?
O3W H33W 0.79(6) . ?
